data_2231218
loop_
_publ_author_name
'Huang, Kun'
'Du, Bin-Xin'
'Liu, Chang-Lu'

_publ_section_title
;
 1-Benzyl-3-[3-(naphthalen-2-yloxy)propyl]imidazolium
 hexafluorophosphate
;
_journal_coeditor_code LR2017
_journal_issue 8
_journal_name_full 'Acta Crystallographica Section E'
_journal_page_first o2062
_journal_paper_doi 10.1107/S1600536811026663
_journal_volume 67
_journal_year 2011
_chemical_formula_iupac 'C23 H23 N2 O +, P F6 -'
_chemical_formula_moiety 'C23 H23 N2 O +, F6 P -'
_chemical_formula_sum 'C23 H23 F6 N2 O P'
_chemical_formula_weight 488.40
_chemical_name_systematic
;
1-Benzyl-3-[3-(naphthalen-2-yloxy)propyl]imidazolium hexafluorophosphate
;
_space_group_IT_number 15
_symmetry_cell_setting monoclinic
_symmetry_space_group_name_Hall '-C 2yc'
_symmetry_space_group_name_H-M 'C 1 2/c 1'
_atom_sites_solution_hydrogens geom
_atom_sites_solution_primary direct
_atom_sites_solution_secondary difmap
_audit_creation_method SHELXL-97
_cell_angle_alpha 90.00
_cell_angle_beta 130.2960(10)
_cell_angle_gamma 90.00
_cell_formula_units_Z 8
_cell_length_a 28.3309(5)
_cell_length_b 10.2447(2)
_cell_length_c 20.0969(4)
_cell_measurement_reflns_used 5985
_cell_measurement_temperature 296(2)
_cell_measurement_theta_max 27.20
_cell_measurement_theta_min 2.66
_cell_volume 4448.87(16)
_computing_cell_refinement 'SAINT (Bruker, 2007)'
_computing_data_collection 'SMART (Bruker, 2007)'
_computing_data_reduction 'SAINT (Bruker, 2007)'
_computing_molecular_graphics 'SHELXTL (Sheldrick, 2008)'
_computing_publication_material 'SHELXTL (Sheldrick, 2008)'
_computing_structure_refinement 'SHELXL97 (Sheldrick, 2008)'
_computing_structure_solution 'SHELXS97 (Sheldrick, 2008)'
_diffrn_ambient_temperature 296(2)
_diffrn_measured_fraction_theta_full 0.999
_diffrn_measured_fraction_theta_max 0.998
_diffrn_measurement_device_type 'Bruker SMART CCD area-detector'
_diffrn_measurement_method '\f and \w'
_diffrn_radiation_monochromator graphite
_diffrn_radiation_source 'fine-focus sealed tube'
_diffrn_radiation_type MoK\a
_diffrn_radiation_wavelength 0.71073
_diffrn_reflns_av_R_equivalents 0.0314
_diffrn_reflns_av_sigmaI/netI 0.0276
_diffrn_reflns_limit_h_max 36
_diffrn_reflns_limit_h_min -36
_diffrn_reflns_limit_k_max 13
_diffrn_reflns_limit_k_min -13
_diffrn_reflns_limit_l_max 26
_diffrn_reflns_limit_l_min -26
_diffrn_reflns_number 19608
_diffrn_reflns_theta_full 27.49
_diffrn_reflns_theta_max 27.49
_diffrn_reflns_theta_min 1.88
_exptl_absorpt_coefficient_mu 0.192
_exptl_absorpt_correction_T_max 0.9717
_exptl_absorpt_correction_T_min 0.9625
_exptl_absorpt_correction_type multi-scan
_exptl_absorpt_process_details '(SADABS; Bruker, 2001)'
_exptl_crystal_colour colourless
_exptl_crystal_density_diffrn 1.458
_exptl_crystal_density_method 'not measured'
_exptl_crystal_description block
_exptl_crystal_F_000 2016
_exptl_crystal_size_max 0.20
_exptl_crystal_size_mid 0.20
_exptl_crystal_size_min 0.15
_refine_diff_density_max 0.347
_refine_diff_density_min -0.391
_refine_ls_extinction_coef 0.00093(14)
_refine_ls_extinction_expression Fc^*^=kFc[1+0.001xFc^2^\l^3^/sin(2\q)]^-1/4^
_refine_ls_extinction_method 'SHELXL97 (Sheldrick, 2008)'
_refine_ls_goodness_of_fit_ref 1.037
_refine_ls_hydrogen_treatment constr
_refine_ls_matrix_type full
_refine_ls_number_parameters 371
_refine_ls_number_reflns 5095
_refine_ls_number_restraints 210
_refine_ls_restrained_S_all 1.036
_refine_ls_R_factor_all 0.0753
_refine_ls_R_factor_gt 0.0565
_refine_ls_shift/su_max 0.003
_refine_ls_shift/su_mean 0.000
_refine_ls_structure_factor_coef Fsqd
_refine_ls_weighting_details 'calc w=1/[\s^2^(Fo^2^)+(0.0515P)^2^+4.9635P] where P=(Fo^2^+2Fc^2^)/3'
_refine_ls_weighting_scheme calc
_refine_ls_wR_factor_gt 0.1308
_refine_ls_wR_factor_ref 0.1450
_reflns_number_gt 3915
_reflns_number_total 5095
_reflns_threshold_expression I>2\s(I)
_cod_data_source_file lr2017.cif
_cod_data_source_block I
_cod_original_cell_volume 4448.87(15)
_cod_original_sg_symbol_H-M 'C 2/c'
_cod_database_code 2231218
_cod_database_fobs_code 2231218

loop_
_symmetry_equiv_pos_site_id
_symmetry_equiv_pos_as_xyz
1 x,y,z
2 -x,y,1/2-z
3 -x,-y,-z
4 x,-y,1/2+z
5 1/2+x,1/2+y,z
6 1/2-x,1/2+y,1/2-z
7 1/2-x,1/2-y,-z
8 1/2+x,1/2-y,1/2+z

loop_
_atom_site_aniso_label
_atom_site_aniso_U_11
_atom_site_aniso_U_22
_atom_site_aniso_U_33
_atom_site_aniso_U_12
_atom_site_aniso_U_13
_atom_site_aniso_U_23
O1 0.0601(9) 0.0549(10) 0.0432(8) 0.0002(8) 0.0215(7) -0.0003(7)
N1 0.0444(9) 0.0445(9) 0.0433(9) 0.0008(7) 0.0274(8) -0.0019(7)
N2 0.0472(9) 0.0547(11) 0.0414(9) -0.0020(8) 0.0272(8) -0.0037(8)
C1 0.0472(11) 0.0462(11) 0.0476(11) -0.0061(9) 0.0294(10) -0.0051(9)
C2 0.0438(10) 0.0530(12) 0.0417(10) -0.0021(9) 0.0258(9) 0.0000(9)
C3 0.0559(12) 0.0466(12) 0.0528(12) 0.0024(10) 0.0347(11) 0.0040(10)
C4 0.0610(13) 0.0441(12) 0.0572(13) -0.0051(10) 0.0390(12) -0.0068(10)
C5 0.0597(14) 0.0635(15) 0.0489(13) -0.0043(11) 0.0309(11) -0.0132(11)
C6 0.0550(13) 0.0847(19) 0.0429(12) 0.0063(13) 0.0249(11) -0.0081(12)
C7 0.0583(14) 0.0700(16) 0.0488(13) 0.0154(12) 0.0319(11) 0.0087(11)
C8 0.0554(13) 0.0520(13) 0.0528(12) 0.0031(10) 0.0333(11) 0.0019(10)
C9 0.0415(10) 0.0514(12) 0.0439(10) -0.0017(9) 0.0288(9) -0.0017(9)
C10 0.0460(11) 0.0530(12) 0.0453(11) -0.0017(9) 0.0306(10) -0.0055(9)
C11 0.0480(11) 0.0564(13) 0.0439(11) -0.0020(10) 0.0241(10) -0.0017(10)
C12 0.0473(11) 0.0575(13) 0.0450(11) 0.0009(10) 0.0245(10) 0.0001(10)
C13 0.0439(11) 0.0556(13) 0.0419(11) 0.0048(9) 0.0252(9) 0.0032(9)
C14 0.0445(10) 0.0468(11) 0.0431(10) -0.0056(9) 0.0268(9) -0.0046(9)
C15 0.0651(15) 0.0518(13) 0.0556(14) -0.0115(11) 0.0331(12) -0.0165(11)
C16 0.0647(14) 0.0434(12) 0.0578(14) -0.0062(11) 0.0333(12) -0.0090(10)
C17 0.0536(13) 0.0743(16) 0.0404(11) -0.0015(11) 0.0276(10) 0.0047(11)
C18 0.0511(12) 0.0472(12) 0.0426(11) -0.0058(9) 0.0255(10) -0.0031(9)
C19 0.0578(14) 0.0751(17) 0.0500(13) -0.0036(12) 0.0325(11) -0.0086(12)
C20 0.0726(17) 0.081(2) 0.089(2) -0.0050(15) 0.0570(17) -0.0115(16)
C21 0.0587(16) 0.0665(18) 0.105(2) 0.0072(13) 0.0448(18) 0.0044(17)
C22 0.0608(16) 0.083(2) 0.0673(18) 0.0112(15) 0.0223(14) 0.0197(16)
C23 0.0647(15) 0.0763(17) 0.0480(13) 0.0036(13) 0.0286(12) 0.0109(12)
P1 0.0594(4) 0.0487(3) 0.0567(4) 0.0039(3) 0.0394(3) 0.0031(3)
F1 0.214(3) 0.0915(15) 0.175(2) -0.0149(16) 0.165(2) -0.0274(15)
F2 0.220(3) 0.0890(14) 0.1101(16) -0.0037(15) 0.1257(18) -0.0170(12)
F4A 0.173(5) 0.086(3) 0.107(3) 0.039(3) 0.055(3) 0.045(2)
F5A 0.114(4) 0.182(7) 0.290(9) -0.075(4) 0.096(5) -0.006(7)
F3A1 0.084(5) 0.156(12) 0.125(10) -0.036(7) 0.055(6) -0.045(8)
F3A2 0.066(5) 0.075(6) 0.092(7) -0.014(4) 0.060(5) -0.005(5)
F4B1 0.035(6) 0.090(12) 0.118(14) 0.010(8) -0.027(7) 0.013(11)
F3B 0.184(13) 0.053(4) 0.127(9) 0.022(8) 0.127(9) 0.030(6)
F4B2 0.069(10) 0.108(15) 0.183(19) 0.034(10) 0.059(12) -0.026(16)
F6A1 0.113(9) 0.075(7) 0.062(4) 0.030(7) 0.038(6) 0.024(4)
F5B 0.144(10) 0.087(7) 0.128(9) -0.066(7) 0.115(8) -0.047(7)
F6A2 0.140(10) 0.074(6) 0.075(6) 0.034(8) 0.073(7) 0.030(5)
F6B1 0.062(7) 0.120(14) 0.160(14) 0.027(8) 0.085(9) 0.016(12)
F6B2 0.106(13) 0.114(17) 0.046(8) 0.003(12) 0.014(7) 0.042(11)

loop_
_atom_site_type_symbol
_atom_site_label
_atom_site_fract_x
_atom_site_fract_y
_atom_site_fract_z
_atom_site_U_iso_or_equiv
_atom_site_thermal_displace_type
_atom_site_calc_flag
_atom_site_refinement_flags
_atom_site_occupancy
_atom_site_disorder_assembly
_atom_site_disorder_group
O O1 0.06916(7) 0.87976(16) -0.00405(10) 0.0616(5) Uani d . 1.000 . .
N N1 0.20226(8) 1.10961(17) 0.27117(11) 0.0448(5) Uani d . 1.000 . .
N N2 0.27187(8) 1.03723(18) 0.40219(11) 0.0488(6) Uani d . 1.000 . .
C C1 -0.00745(9) 0.9740(2) -0.14818(13) 0.0479(6) Uani d . 1.000 . .
C C2 0.02224(10) 0.8706(2) -0.09241(13) 0.0475(6) Uani d . 1.000 . .
C C3 0.00510(10) 0.7413(2) -0.12412(15) 0.0521(7) Uani d . 1.000 . .
C C4 -0.04215(10) 0.7189(2) -0.21032(15) 0.0535(7) Uani d . 1.000 . .
C C5 -0.12511(11) 0.8038(3) -0.35933(15) 0.0605(8) Uani d . 1.000 . .
C C6 -0.15535(11) 0.9062(3) -0.41528(15) 0.0659(9) Uani d . 1.000 . .
C C7 -0.13672(11) 1.0334(3) -0.38480(15) 0.0611(8) Uani d . 1.000 . .
C C8 -0.08860(10) 1.0564(2) -0.29828(15) 0.0547(7) Uani d . 1.000 . .
C C9 -0.05671(9) 0.9525(2) -0.23861(13) 0.0447(6) Uani d . 1.000 . .
C C10 -0.07497(9) 0.8233(2) -0.27019(13) 0.0473(7) Uani d . 1.000 . .
C C11 0.08538(10) 1.0064(2) 0.03396(14) 0.0536(7) Uani d . 1.000 . .
C C12 0.13234(10) 0.9878(2) 0.13195(14) 0.0539(7) Uani d . 1.000 . .
C C13 0.14909(9) 1.1174(2) 0.17730(13) 0.0490(7) Uani d . 1.000 . .
C C14 0.22160(9) 1.0060(2) 0.32192(13) 0.0459(6) Uani d . 1.000 . .
C C15 0.28478(12) 1.1662(2) 0.40219(16) 0.0619(8) Uani d . 1.000 . .
C C16 0.24136(11) 1.2109(2) 0.32116(16) 0.0600(8) Uani d . 1.000 . .
C C17 0.30690(10) 0.9486(3) 0.47728(14) 0.0582(8) Uani d . 1.000 . .
C C18 0.37109(10) 0.9213(2) 0.50999(14) 0.0505(7) Uani d . 1.000 . .
C C19 0.38433(11) 0.9188(3) 0.45503(16) 0.0627(9) Uani d . 1.000 . .
C C20 0.44286(13) 0.8888(3) 0.4866(2) 0.0774(11) Uani d . 1.000 . .
C C21 0.48900(14) 0.8610(3) 0.5734(2) 0.0828(10) Uani d . 1.000 . .
C C22 0.47645(13) 0.8651(3) 0.6284(2) 0.0845(10) Uani d . 1.000 . .
C C23 0.41781(12) 0.8944(3) 0.59729(16) 0.0688(9) Uani d . 1.000 . .
H H1 0.00460 1.05870 -0.12690 0.0580 Uiso c R 1.000 . .
H H3 0.02620 0.67140 -0.08600 0.0620 Uiso c R 1.000 . .
H H4 -0.05320 0.63340 -0.23040 0.0640 Uiso c R 1.000 . .
H H5 -0.13790 0.71910 -0.38050 0.0730 Uiso c R 1.000 . .
H H6 -0.18850 0.89110 -0.47400 0.0790 Uiso c R 1.000 . .
H H7 -0.15700 1.10310 -0.42340 0.0730 Uiso c R 1.000 . .
H H8 -0.07680 1.14190 -0.27850 0.0660 Uiso c R 1.000 . .
H H11A 0.04910 1.05140 0.01760 0.0640 Uiso c R 1.000 . .
H H11B 0.10310 1.05770 0.01420 0.0640 Uiso c R 1.000 . .
H H12A 0.11520 0.93120 0.15040 0.0650 Uiso c R 1.000 . .
H H12B 0.16920 0.94650 0.14780 0.0650 Uiso c R 1.000 . .
H H13A 0.15860 1.17850 0.15050 0.0590 Uiso c R 1.000 . .
H H13B 0.11370 1.15110 0.16920 0.0590 Uiso c R 1.000 . .
H H14 0.20300 0.92410 0.30420 0.0550 Uiso c R 1.000 . .
H H15 0.31760 1.21370 0.44970 0.0740 Uiso c R 1.000 . .
H H16 0.23820 1.29570 0.30210 0.0720 Uiso c R 1.000 . .
H H17A 0.28460 0.86680 0.46090 0.0700 Uiso c R 1.000 . .
H H17B 0.30990 0.98660 0.52410 0.0700 Uiso c R 1.000 . .
H H19 0.35340 0.93770 0.39610 0.0750 Uiso c R 1.000 . .
H H20 0.45130 0.88720 0.44890 0.0930 Uiso c R 1.000 . .
H H21 0.52850 0.83950 0.59450 0.1000 Uiso c R 1.000 . .
H H22 0.50780 0.84800 0.68750 0.1010 Uiso c R 1.000 . .
H H23 0.40970 0.89610 0.63530 0.0830 Uiso c R 1.000 . .
P P1 0.19683(3) 0.60238(6) 0.31472(4) 0.0536(2) Uani d D 1.000 . .
F F1 0.19758(14) 0.6908(2) 0.37951(18) 0.1311(13) Uani d . 1.000 A .
F F2 0.20206(13) 0.5170(2) 0.25553(14) 0.1257(12) Uani d . 1.000 A .
F F3A1 0.2634(5) 0.6501(17) 0.3723(11) 0.131(5) Uani d DUP 0.350 A 1
F F3A2 0.2482(4) 0.6998(10) 0.3320(8) 0.071(3) Uani d DUP 0.350 A 1
F F3B 0.2173(9) 0.7164(9) 0.2875(11) 0.102(5) Uani d DUP 0.300 A 2
F F4A 0.1558(4) 0.7068(5) 0.2407(3) 0.148(2) Uani d DUP 0.700 A 1
F F4B1 0.1325(7) 0.617(2) 0.2333(15) 0.138(6) Uani d DUP 0.150 A 2
F F4B2 0.1395(9) 0.665(3) 0.2819(19) 0.137(9) Uani d DUP 0.150 A 2
F F5A 0.1349(3) 0.5355(9) 0.2739(7) 0.221(4) Uani d DUP 0.700 A 1
F F5B 0.1705(8) 0.4928(12) 0.3317(10) 0.100(5) Uani d DUP 0.300 A 2
F F6A1 0.2462(7) 0.5115(12) 0.3909(7) 0.097(4) Uani d DUP 0.350 A 1
F F6A2 0.2118(8) 0.4825(11) 0.3762(7) 0.094(4) Uani d DUP 0.350 A 1
F F6B1 0.2609(7) 0.540(3) 0.3665(14) 0.104(7) Uani d DUP 0.150 A 2
F F6B2 0.2639(11) 0.566(4) 0.3971(15) 0.115(8) Uani d DUP 0.150 A 2

loop_
_atom_type_symbol
_atom_type_description
_atom_type_scat_dispersion_real
_atom_type_scat_dispersion_imag
_atom_type_scat_source
C C 0.0033 0.0016 'International Tables Vol C Tables 4.2.6.8 and 6.1.1.4'
H H 0.0000 0.0000 'International Tables Vol C Tables 4.2.6.8 and 6.1.1.4'
N N 0.0061 0.0033 'International Tables Vol C Tables 4.2.6.8 and 6.1.1.4'
O O 0.0106 0.0060 'International Tables Vol C Tables 4.2.6.8 and 6.1.1.4'
F F 0.0171 0.0103 'International Tables Vol C Tables 4.2.6.8 and 6.1.1.4'
P P 0.1023 0.0942 'International Tables Vol C Tables 4.2.6.8 and 6.1.1.4'

loop_
_geom_angle_atom_site_label_1
_geom_angle_atom_site_label_2
_geom_angle_atom_site_label_3
_geom_angle
_geom_angle_publ_flag
F6B1 P1 F6B2 23.3(15) no
F1 P1 F4B2 62.2(12) no
F1 P1 F6A1 90.5(6) no
F1 P1 F5B 89.2(7) no
F1 P1 F6A2 87.0(6) no
F1 P1 F6B1 107.6(9) no
F1 P1 F6B2 84.5(13) no
F2 P1 F4A 92.1(3) no
F2 P1 F5A 89.0(4) no
F3A1 P1 F2 94.5(7) no
F2 P1 F3A2 89.6(5) no
F2 P1 F4B1 82.5(10) no
F2 P1 F3B 84.9(7) no
F2 P1 F4B2 122.2(12) no
F2 P1 F6A1 86.9(6) no
F2 P1 F5B 93.5(7) no
F2 P1 F6A2 92.9(6) no
F2 P1 F6B1 68.2(9) no
F2 P1 F6B2 91.4(13) no
F4A P1 F5A 84.7(5) no
F3A1 P1 F3A2 29.7(8) no
F3A1 P1 F6A1 63.8(9) no
F3A1 P1 F6A2 94.6(10) no
F3A2 P1 F6A1 92.7(8) no
F3A2 P1 F6A2 124.2(8) no
F1 P1 F2 175.2(2) no
F1 P1 F4A 89.9(3) no
F1 P1 F5A 95.6(4) no
F1 P1 F3A1 80.7(7) no
F1 P1 F3A2 86.5(5) no
F1 P1 F4B1 101.9(10) no
F1 P1 F3B 92.9(7) no
F6A1 P1 F6A2 32.0(11) no
F4B1 P1 F6B2 171.8(17) no
F4B1 P1 F4B2 39.7(15) no
F4B1 P1 F6B1 150.5(13) no
F4B2 P1 F6B2 145.9(17) no
F3B P1 F5B 174.0(9) no
F4B2 P1 F6B1 169.0(15) no
P1 F1 F4B2 55.0(12) no
P1 F3A1 F6A1 58.9(9) no
F3A2 F3A1 F6A1 138(2) no
P1 F3A1 F3A2 81.1(17) no
P1 F3A2 F3A1 69.2(16) no
P1 F4B1 F4B2 69(2) no
P1 F4B2 F1 62.9(13) no
F1 F4B2 F4B1 134(3) no
P1 F4B2 F4B1 71(2) no
P1 F6A1 F3A1 57.3(8) no
P1 F6A1 F6A2 76.8(12) no
F3A1 F6A1 F6A2 131.3(17) no
P1 F6A2 F6A1 71.2(12) no
P1 F6B1 F6B2 81(4) no
P1 F6B2 F6B1 76(3) no
C2 O1 C11 117.66(17) no
C13 N1 C14 127.16(18) no
C13 N1 C16 124.91(18) no
C14 N1 C16 107.93(18) no
C14 N2 C17 125.6(2) no
C15 N2 C17 126.4(2) no
C14 N2 C15 107.99(18) no
C2 C1 C9 120.23(19) no
O1 C2 C1 125.23(19) no
O1 C2 C3 114.29(18) no
C1 C2 C3 120.48(19) no
C2 C3 C4 120.1(2) no
C3 C4 C10 121.29(19) no
C6 C5 C10 121.4(3) no
C5 C6 C7 120.1(2) no
C6 C7 C8 120.2(2) no
C7 C8 C9 121.0(2) no
C1 C9 C10 119.41(18) no
C8 C9 C10 118.57(19) no
C1 C9 C8 122.02(19) no
C4 C10 C5 122.8(2) no
C4 C10 C9 118.48(19) no
C5 C10 C9 118.7(2) no
O1 C11 C12 106.88(16) no
C11 C12 C13 110.15(17) no
N1 C13 C12 112.96(17) no
N1 C14 N2 109.15(19) no
N2 C15 C16 107.2(2) no
N1 C16 C15 107.76(19) no
N2 C17 C18 112.7(2) no
C19 C18 C23 118.8(3) no
C17 C18 C23 119.1(3) no
C17 C18 C19 122.1(2) no
C18 C19 C20 120.5(3) no
C19 C20 C21 120.4(4) no
C20 C21 C22 119.4(4) no
C21 C22 C23 120.6(3) no
C18 C23 C22 120.3(3) no
C9 C1 H1 120.00 no
C2 C1 H1 120.00 no
C4 C3 H3 120.00 no
C2 C3 H3 120.00 no
C3 C4 H4 119.00 no
C10 C4 H4 119.00 no
C10 C5 H5 119.00 no
C6 C5 H5 119.00 no
C5 C6 H6 120.00 no
C7 C6 H6 120.00 no
C6 C7 H7 120.00 no
C8 C7 H7 120.00 no
C7 C8 H8 120.00 no
C9 C8 H8 119.00 no
O1 C11 H11A 110.00 no
O1 C11 H11B 110.00 no
C12 C11 H11A 110.00 no
C12 C11 H11B 110.00 no
H11A C11 H11B 109.00 no
H12A C12 H12B 108.00 no
C11 C12 H12B 110.00 no
C11 C12 H12A 110.00 no
C13 C12 H12A 110.00 no
C13 C12 H12B 110.00 no
N1 C13 H13B 109.00 no
N1 C13 H13A 109.00 no
H13A C13 H13B 108.00 no
C12 C13 H13A 109.00 no
C12 C13 H13B 109.00 no
N1 C14 H14 125.00 no
N2 C14 H14 125.00 no
C16 C15 H15 126.00 no
N2 C15 H15 126.00 no
C15 C16 H16 126.00 no
N1 C16 H16 126.00 no
N2 C17 H17A 109.00 no
H17A C17 H17B 108.00 no
C18 C17 H17B 109.00 no
N2 C17 H17B 109.00 no
C18 C17 H17A 109.00 no
C18 C19 H19 120.00 no
C20 C19 H19 120.00 no
C21 C20 H20 120.00 no
C19 C20 H20 120.00 no
C22 C21 H21 120.00 no
C20 C21 H21 120.00 no
C21 C22 H22 120.00 no
C23 C22 H22 120.00 no
C18 C23 H23 120.00 no
C22 C23 H23 120.00 no

loop_
_geom_bond_atom_site_label_1
_geom_bond_atom_site_label_2
_geom_bond_distance
_geom_bond_publ_flag
P1 F6A2 1.593(12) no
P1 F6B1 1.53(3) no
P1 F6B2 1.56(3) no
P1 F3A1 1.521(19) no
P1 F3A2 1.607(14) no
P1 F4B1 1.47(2) no
P1 F1 1.575(3) no
P1 F2 1.559(3) no
P1 F4A 1.572(5) no
P1 F5A 1.536(12) no
P1 F3B 1.55(2) no
P1 F4B2 1.45(3) no
P1 F6A1 1.548(12) no
P1 F5B 1.504(19) no
F1 F4B2 1.57(3) no
F3A1 F3A2 0.81(2) no
F3A1 F6A1 1.62(2) no
F4B1 F4B2 0.99(4) no
F6A1 F6A2 0.87(3) no
F6B1 F6B2 0.62(4) no
O1 C2 1.370(3) no
O1 C11 1.423(3) no
N1 C13 1.469(3) no
N1 C14 1.321(3) no
N1 C16 1.369(3) no
N2 C17 1.466(3) no
N2 C15 1.371(3) no
N2 C14 1.327(3) no
C1 C2 1.366(3) no
C1 C9 1.421(3) no
C2 C3 1.413(3) no
C3 C4 1.359(3) no
C4 C10 1.417(3) no
C5 C6 1.361(4) no
C5 C10 1.406(3) no
C6 C7 1.391(4) no
C7 C8 1.368(3) no
C8 C9 1.409(3) no
C9 C10 1.413(3) no
C11 C12 1.515(3) no
C12 C13 1.503(3) no
C15 C16 1.336(3) no
C17 C18 1.507(5) no
C18 C23 1.379(3) no
C18 C19 1.377(4) no
C19 C20 1.373(6) no
C20 C21 1.372(4) no
C21 C22 1.363(6) no
C22 C23 1.378(6) no
C1 H1 0.9300 no
C3 H3 0.9300 no
C4 H4 0.9300 no
C5 H5 0.9300 no
C6 H6 0.9300 no
C7 H7 0.9300 no
C8 H8 0.9300 no
C11 H11A 0.9700 no
C11 H11B 0.9700 no
C12 H12B 0.9700 no
C12 H12A 0.9700 no
C13 H13A 0.9700 no
C13 H13B 0.9700 no
C14 H14 0.9300 no
C15 H15 0.9300 no
C16 H16 0.9300 no
C17 H17B 0.9700 no
C17 H17A 0.9700 no
C19 H19 0.9300 no
C20 H20 0.9300 no
C21 H21 0.9300 no
C22 H22 0.9300 no
C23 H23 0.9300 no

loop_
_geom_hbond_atom_site_label_D
_geom_hbond_atom_site_label_H
_geom_hbond_atom_site_label_A
_geom_hbond_site_symmetry_A
_geom_hbond_distance_DH
_geom_hbond_distance_HA
_geom_hbond_distance_DA
_geom_hbond_angle_DHA
_geom_hbond_publ_flag
C16 H16 F2 1_565 0.93 2.41 3.304(3) 160 yes
C19 H19 F2 6_555 0.93 2.49 3.393(3) 162 yes
C14 H14 F4A . 0.93 2.48 3.406(6) 171 yes
C4 H4 F5A 3_565 0.93 2.55 3.315(11) 140 yes
C13 H13B Cg2 3_575 0.97 2.65 3.560(3) 157 yes

loop_
_geom_torsion_atom_site_label_1
_geom_torsion_atom_site_label_2
_geom_torsion_atom_site_label_3
_geom_torsion_atom_site_label_4
_geom_torsion
_geom_torsion_publ_flag
C11 O1 C2 C1 5.0(5) no
C11 O1 C2 C3 -174.6(3) no
C2 O1 C11 C12 173.4(3) no
C14 N1 C13 C12 -24.7(4) no
C16 N1 C13 C12 154.2(3) no
C13 N1 C14 N2 178.5(3) no
C16 N1 C14 N2 -0.5(4) no
C13 N1 C16 C15 -178.3(3) no
C14 N1 C16 C15 0.8(4) no
C15 N2 C14 N1 0.1(4) no
C17 N2 C14 N1 179.9(3) no
C14 N2 C15 C16 0.4(4) no
C17 N2 C15 C16 -179.4(3) no
C14 N2 C17 C18 113.9(3) no
C15 N2 C17 C18 -66.4(4) no
C9 C1 C2 O1 -178.4(3) no
C9 C1 C2 C3 1.1(5) no
C2 C1 C9 C8 179.9(3) no
C2 C1 C9 C10 0.4(5) no
O1 C2 C3 C4 178.0(3) no
C1 C2 C3 C4 -1.5(5) no
C2 C3 C4 C10 0.3(5) no
C3 C4 C10 C5 -178.3(3) no
C3 C4 C10 C9 1.2(5) no
C10 C5 C6 C7 0.3(6) no
C6 C5 C10 C4 -179.5(3) no
C6 C5 C10 C9 1.1(5) no
C5 C6 C7 C8 -1.1(6) no
C6 C7 C8 C9 0.5(5) no
C7 C8 C9 C1 -178.7(3) no
C7 C8 C9 C10 0.8(5) no
C1 C9 C10 C4 -1.6(4) no
C1 C9 C10 C5 177.9(3) no
C8 C9 C10 C4 178.9(3) no
C8 C9 C10 C5 -1.5(5) no
O1 C11 C12 C13 -176.6(3) no
C11 C12 C13 N1 -169.8(3) no
N2 C15 C16 N1 -0.7(4) no
N2 C17 C18 C19 -31.7(3) no
N2 C17 C18 C23 150.2(2) no
C17 C18 C19 C20 -177.6(3) no
C23 C18 C19 C20 0.6(4) no
C17 C18 C23 C22 178.0(3) no
C19 C18 C23 C22 -0.3(4) no
C18 C19 C20 C21 -0.1(5) no
C19 C20 C21 C22 -0.9(5) no
C20 C21 C22 C23 1.2(5) no
C21 C22 C23 C18 -0.7(5) no
